data_7135061
loop_
_publ_author_name
'Li, Xintong'
'Liu, Junhui'
'Xiang, Junwei'
'Lv, Qingsong'
'Wang, Juan'
'Guo, Fengwan'

_publ_section_title
;
 New strategy for dimensional control of manganese-based metal halides:
 feed composition control.
;
_journal_issue 92
_journal_name_full 'Chemical communications (Cambridge, England)'
_journal_page_first 18184
_journal_page_last 18187
_journal_paper_doi 10.1039/d5cc05128b
_journal_volume 61
_journal_year 2025
_chemical_absolute_configuration ad
_chemical_formula_moiety '2(C7 H18 N2), Br4 Mn, 2(Br)'
_chemical_formula_sum 'C14 H36 Br6 Mn N4'
_chemical_formula_weight 794.87
_space_group_crystal_system orthorhombic
_space_group_IT_number 19
_space_group_name_Hall 'P 2ac 2ab'
_space_group_name_H-M_alt 'P 21 21 21'
_atom_sites_solution_hydrogens mixed
_atom_sites_solution_primary dual
_atom_sites_solution_secondary difmap
_audit_creation_date 2024-12-05
_audit_creation_method
;
Olex2 1.5
(compiled 2022.04.07 svn.rca3783a0 for OlexSys, GUI svn.r6498)
;
_audit_update_record
;
2025-03-04 deposited with the CCDC.	2025-10-13 downloaded from the CCDC.
;
_cell_angle_alpha 90
_cell_angle_beta 90
_cell_angle_gamma 90
_cell_formula_units_Z 4
_cell_length_a 8.6152(3)
_cell_length_b 17.2628(5)
_cell_length_c 18.0558(6)
_cell_measurement_reflns_used 9934
_cell_measurement_temperature 103(2)
_cell_measurement_theta_max 27.11
_cell_measurement_theta_min 2.36
_cell_volume 2685.30(15)
_computing_cell_refinement 'SAINT V8.40B (Bruker, 2016)'
_computing_data_collection 'Bruker D8 Venture diffractometer'
_computing_data_reduction 'SAINT V8.40B (Bruker, 2016)'
_computing_molecular_graphics 'Olex2 1.5 (Dolomanov et al., 2009)'
_computing_publication_material 'Olex2 1.5 (Dolomanov et al., 2009)'
_computing_structure_refinement 'SHELXL 2019/3 (Sheldrick, 2015)'
_computing_structure_solution 'SHELXT 2018/2 (Sheldrick, 2018)'
_diffrn_ambient_temperature 103(2)
_diffrn_detector 'Bruker PHOTON-II area detector'
_diffrn_detector_area_resol_mean 7.4
_diffrn_detector_type 'CMOS-PHOTONII area detector'
_diffrn_measured_fraction_theta_full 0.999
_diffrn_measured_fraction_theta_max 0.999
_diffrn_measurement_device 'three-circle diffractometer'
_diffrn_measurement_device_type 'Bruker PHOTON-II area detector'
_diffrn_measurement_method 'phi and omega scans'
_diffrn_radiation_monochromator graphite
_diffrn_radiation_probe x-ray
_diffrn_radiation_type MoK\a
_diffrn_radiation_wavelength 0.71073
_diffrn_reflns_av_R_equivalents 0.0833
_diffrn_reflns_av_unetI/netI 0.0580
_diffrn_reflns_Laue_measured_fraction_full 0.999
_diffrn_reflns_Laue_measured_fraction_max 0.999
_diffrn_reflns_limit_h_max 11
_diffrn_reflns_limit_h_min -11
_diffrn_reflns_limit_k_max 22
_diffrn_reflns_limit_k_min -22
_diffrn_reflns_limit_l_max 23
_diffrn_reflns_limit_l_min -19
_diffrn_reflns_number 31580
_diffrn_reflns_point_group_measured_fraction_full 0.999
_diffrn_reflns_point_group_measured_fraction_max 0.999
_diffrn_reflns_theta_full 25.242
_diffrn_reflns_theta_max 27.139
_diffrn_reflns_theta_min 2.360
_diffrn_source 'sealed X-ray tube'
_diffrn_source_target Mo
_diffrn_standards_number 0
_exptl_absorpt_coefficient_mu 9.426
_exptl_absorpt_correction_T_max 0.0943
_exptl_absorpt_correction_T_min 0.0296
_exptl_absorpt_correction_type multi-scan
_exptl_absorpt_process_details
;
SADABS-2016/2 (Bruker,2016/2) was used for absorption correction.
wR2(int) was 0.1383 before and 0.0917 after correction.
The Ratio of minimum to maximum transmission is 0.3139.
The \l/2 correction factor is Not present.
;
_exptl_crystal_colour 'clear light colourless'
_exptl_crystal_colour_lustre clear
_exptl_crystal_colour_modifier light
_exptl_crystal_colour_primary colourless
_exptl_crystal_density_diffrn 1.966
_exptl_crystal_density_method 'not measured'
_exptl_crystal_description block
_exptl_crystal_F_000 1532
_exptl_crystal_size_max 0.12
_exptl_crystal_size_mid 0.11
_exptl_crystal_size_min 0.1
_refine_diff_density_max 0.488
_refine_diff_density_min -0.533
_refine_diff_density_rms 0.114
_refine_ls_abs_structure_details
;
 Refined as an inversion twin.
;
_refine_ls_abs_structure_Flack 0.049(14)
_refine_ls_extinction_method none
_refine_ls_goodness_of_fit_ref 1.010
_refine_ls_hydrogen_treatment mixed
_refine_ls_matrix_type full
_refine_ls_number_parameters 251
_refine_ls_number_reflns 5920
_refine_ls_number_restraints 5
_refine_ls_restrained_S_all 1.009
_refine_ls_R_factor_all 0.0364
_refine_ls_R_factor_gt 0.0302
_refine_ls_shift/su_max 0.000
_refine_ls_shift/su_mean 0.000
_refine_ls_structure_factor_coef Fsqd
_refine_ls_weighting_details 'w=1/[\s^2^(Fo^2^)+(0.0177P)^2^] where P=(Fo^2^+2Fc^2^)/3'
_refine_ls_weighting_scheme calc
_refine_ls_wR_factor_gt 0.0635
_refine_ls_wR_factor_ref 0.0658
_reflns_Friedel_coverage 0.770
_reflns_Friedel_fraction_full 1.000
_reflns_Friedel_fraction_max 0.998
_reflns_number_gt 5369
_reflns_number_total 5920
_reflns_threshold_expression 'I > 2\s(I)'
_cod_data_source_file d5cc05128b2.cif
_cod_data_source_block nn2
_cod_depositor_comments
;
The following automatic conversions were performed:

data item '_diffrn_radiation_probe' value 'X-ray' was changed to
'x-ray' in accordance with the
/home/data/users/saulius/crontab/automatic-downloads/rss-feeds/RSC/lib/dictionaries/cif_core.dic
dictionary named 'cif_core.dic' version 2.4.2 last updated on
2011-04-26.

Automatic conversion script
Id: cif_fix_values 8170 2020-07-09 18:12:32Z antanas 

 Adding full bibliography for 7135060--7135063.cif.
;
_cod_database_code 7135061
_shelx_shelxl_version_number 2019/3
_shelx_space_group_comment
;
The symmetry employed for this shelxl refinement is uniquely defined
by the following loop, which should always be used as a source of
symmetry information in preference to the above space-group names.
They are only intended as comments.
;
_shelx_estimated_absorpt_t_max 0.452
_shelx_estimated_absorpt_t_min 0.398
_olex2_refinement_description
;
1. Twinned data refinement
 Scales: 0.951(14)
 0.049(14)
2. Fixed Uiso
 At 1.2 times of:
  All C(H) groups, All C(H,H) groups, All N(H) groups
 At 1.5 times of:
  All C(H,H,H) groups
3. Restrained distances
 N1-H1A = N1-H1B
 0.85 with sigma of 0.01
 N3-H3A = N3-H3B
 0.85 with sigma of 0.01
 N4-H4
 0.85 with sigma of 0.01
4.a Ternary CH refined with riding coordinates:
 N2(H2), C10(H10), C3(H3)
4.b Secondary CH2 refined with riding coordinates:
 C5(H5A,H5B), C12(H12A,H12B), C11(H11A,H11B), C4(H4A,H4B), C9(H9A,H9B), C1(H1C,
 H1D), C8(H8A,H8B), C2(H2A,H2B)
4.c Idealised Me refined as rotating group:
 C14(H14A,H14B,H14C), C7(H7A,H7B,H7C), C6(H6A,H6B,H6C), C13(H13A,H13B,H13C)
;
_olex2_submission_special_instructions 'No special instructions were received'

loop_
_space_group_symop_operation_xyz
'x, y, z'
'-x+1/2, -y, z+1/2'
'-x, y+1/2, -z+1/2'
'x+1/2, -y+1/2, -z'

loop_
_atom_site_label
_atom_site_type_symbol
_atom_site_fract_x
_atom_site_fract_y
_atom_site_fract_z
_atom_site_U_iso_or_equiv
_atom_site_adp_type
_atom_site_occupancy
_atom_site_site_symmetry_order
_atom_site_calc_flag
_atom_site_refinement_flags_posn
_atom_site_refinement_flags_adp
_atom_site_refinement_flags_occupancy
_atom_site_disorder_assembly
_atom_site_disorder_group
Br5 Br 0.99500(7) 0.26399(3) 0.40815(4) 0.01791(14) Uani 1 1 d . . . . .
Br2 Br 0.63036(7) 0.41097(3) 0.08680(3) 0.01790(14) Uani 1 1 d . . . . .
Br6 Br 0.32662(8) 0.66410(3) 0.46976(4) 0.01988(15) Uani 1 1 d . . . . .
Br4 Br 0.36277(8) 0.47381(3) 0.25413(3) 0.02127(15) Uani 1 1 d . . . . .
Br3 Br 0.83755(8) 0.48300(4) 0.28470(4) 0.02184(15) Uani 1 1 d . . . . .
Br1 Br 0.61844(8) 0.64085(3) 0.15088(4) 0.02116(15) Uani 1 1 d . . . . .
Mn1 Mn 0.61888(11) 0.50274(5) 0.19578(5) 0.0149(2) Uani 1 1 d . . . . .
N1 N 1.3571(7) 0.2406(3) 0.1024(3) 0.0212(12) Uani 1 1 d D . . . .
N3 N 0.6774(7) 0.3476(3) 0.4640(3) 0.0177(11) Uani 1 1 d D . . . .
N4 N 0.2607(6) 0.4810(3) 0.4860(3) 0.0179(11) Uani 1 1 d D . . . .
N2 N 0.9417(6) 0.2209(3) 0.2350(3) 0.0183(11) Uani 1 1 d . . . . .
H2 H 0.958144 0.238498 0.287146 0.022 Uiso 1 1 calc R U . . .
C5 C 1.3601(8) 0.2698(4) 0.1807(3) 0.0218(14) Uani 1 1 d . . . . .
H5A H 1.412583 0.231425 0.212867 0.026 Uiso 1 1 calc R U . . .
H5B H 1.419781 0.318785 0.182977 0.026 Uiso 1 1 calc R U . . .
C12 C 0.6955(7) 0.4322(3) 0.4814(4) 0.0192(14) Uani 1 1 d . . . . .
H12A H 0.722680 0.461236 0.435989 0.023 Uiso 1 1 calc R U . . .
H12B H 0.779636 0.439621 0.518113 0.023 Uiso 1 1 calc R U . . .
C14 C 0.1312(7) 0.4767(3) 0.4307(4) 0.0218(14) Uani 1 1 d . . . . .
H14A H 0.168717 0.494230 0.382319 0.033 Uiso 1 1 calc R U . . .
H14B H 0.045570 0.509967 0.446947 0.033 Uiso 1 1 calc R U . . .
H14C H 0.094750 0.423079 0.426845 0.033 Uiso 1 1 calc R U . . .
C11 C 0.5417(7) 0.4619(3) 0.5129(3) 0.0171(13) Uani 1 1 d . . . . .
H11A H 0.516675 0.433757 0.559148 0.020 Uiso 1 1 calc R U . . .
H11B H 0.550741 0.517682 0.524657 0.020 Uiso 1 1 calc R U . . .
C10 C 0.4130(7) 0.4495(3) 0.4564(3) 0.0159(13) Uani 1 1 d . . . . .
H10 H 0.440312 0.480359 0.411404 0.019 Uiso 1 1 calc R U . . .
C4 C 1.1983(8) 0.2835(4) 0.2083(4) 0.0229(15) Uani 1 1 d . . . . .
H4A H 1.149040 0.325205 0.178957 0.027 Uiso 1 1 calc R U . . .
H4B H 1.201849 0.300365 0.260700 0.027 Uiso 1 1 calc R U . . .
C9 C 0.3991(7) 0.3651(3) 0.4326(4) 0.0189(14) Uani 1 1 d . . . . .
H9A H 0.321962 0.360609 0.392177 0.023 Uiso 1 1 calc R U . . .
H9B H 0.362493 0.333414 0.474831 0.023 Uiso 1 1 calc R U . . .
C7 C 0.8447(8) 0.2818(3) 0.1986(4) 0.0248(15) Uani 1 1 d . . . . .
H7A H 0.897073 0.332055 0.202459 0.037 Uiso 1 1 calc R U . . .
H7B H 0.743451 0.284676 0.223217 0.037 Uiso 1 1 calc R U . . .
H7C H 0.829874 0.268694 0.146263 0.037 Uiso 1 1 calc R U . . .
C1 C 1.2627(7) 0.1677(4) 0.0956(4) 0.0211(14) Uani 1 1 d . . . . .
H1C H 1.310703 0.126225 0.125731 0.025 Uiso 1 1 calc R U . . .
H1D H 1.261857 0.150462 0.043280 0.025 Uiso 1 1 calc R U . . .
C8 C 0.5558(7) 0.3346(3) 0.4059(4) 0.0209(14) Uani 1 1 d . . . . .
H8A H 0.547495 0.278569 0.395049 0.025 Uiso 1 1 calc R U . . .
H8B H 0.585888 0.361595 0.359735 0.025 Uiso 1 1 calc R U . . .
C2 C 1.0972(7) 0.1813(4) 0.1215(3) 0.0189(14) Uani 1 1 d . . . . .
H2A H 1.037018 0.132549 0.118267 0.023 Uiso 1 1 calc R U . . .
H2B H 1.046365 0.220526 0.089766 0.023 Uiso 1 1 calc R U . . .
C3 C 1.1019(7) 0.2097(3) 0.2020(3) 0.0154(13) Uani 1 1 d . . . . .
H3 H 1.155375 0.168835 0.231876 0.018 Uiso 1 1 calc R U . . .
C6 C 0.8526(8) 0.1466(3) 0.2396(4) 0.0231(15) Uani 1 1 d . . . . .
H6A H 0.760678 0.154049 0.270792 0.035 Uiso 1 1 calc R U . . .
H6B H 0.918624 0.106273 0.261319 0.035 Uiso 1 1 calc R U . . .
H6C H 0.820245 0.130710 0.189860 0.035 Uiso 1 1 calc R U . . .
C13 C 0.2090(9) 0.4474(5) 0.5574(4) 0.041(2) Uani 1 1 d . . . . .
H13A H 0.109933 0.470822 0.571888 0.061 Uiso 1 1 calc R U . . .
H13B H 0.287057 0.457847 0.595540 0.061 Uiso 1 1 calc R U . . .
H13C H 0.195700 0.391304 0.551858 0.061 Uiso 1 1 calc R U . . .
H3A H 0.647(8) 0.321(3) 0.501(2) 0.03(2) Uiso 1 1 d D . . . .
H4 H 0.267(8) 0.5302(10) 0.490(4) 0.021(18) Uiso 1 1 d D . . . .
H1A H 1.449(4) 0.232(4) 0.088(5) 0.05(3) Uiso 1 1 d D . . . .
H1B H 1.319(8) 0.272(3) 0.070(3) 0.04(2) Uiso 1 1 d D . . . .
H3B H 0.767(5) 0.332(5) 0.451(5) 0.07(4) Uiso 1 1 d D . . . .

loop_
_atom_site_aniso_label
_atom_site_aniso_U_11
_atom_site_aniso_U_22
_atom_site_aniso_U_33
_atom_site_aniso_U_23
_atom_site_aniso_U_13
_atom_site_aniso_U_12
Br5 0.0180(3) 0.0217(3) 0.0139(3) 0.0002(2) 0.0015(3) 0.0040(2)
Br2 0.0238(3) 0.0170(3) 0.0128(3) -0.0013(2) 0.0030(3) 0.0006(2)
Br6 0.0231(3) 0.0179(3) 0.0186(3) -0.0008(2) 0.0041(3) -0.0013(2)
Br4 0.0218(3) 0.0254(3) 0.0166(3) -0.0004(3) 0.0053(3) 0.0011(3)
Br3 0.0234(3) 0.0229(3) 0.0192(3) 0.0013(3) -0.0070(3) -0.0011(3)
Br1 0.0298(4) 0.0155(3) 0.0182(3) 0.0011(2) -0.0064(3) -0.0009(3)
Mn1 0.0182(5) 0.0156(4) 0.0110(5) -0.0001(3) -0.0005(4) -0.0001(4)
N1 0.020(3) 0.028(3) 0.016(3) 0.004(2) -0.002(3) -0.003(2)
N3 0.016(3) 0.019(3) 0.018(3) 0.003(2) 0.001(2) 0.002(2)
N4 0.019(3) 0.017(3) 0.018(3) 0.003(2) 0.004(2) 0.005(2)
N2 0.023(3) 0.019(3) 0.013(3) -0.002(2) -0.001(2) -0.001(2)
C5 0.024(4) 0.027(3) 0.015(3) -0.001(3) -0.001(3) -0.006(3)
C12 0.020(3) 0.016(3) 0.021(4) 0.002(3) -0.001(3) 0.001(2)
C14 0.017(3) 0.024(3) 0.025(4) -0.001(3) -0.003(3) 0.006(3)
C11 0.023(3) 0.015(3) 0.013(3) -0.005(2) -0.004(3) 0.003(2)
C10 0.015(3) 0.019(3) 0.014(3) 0.001(2) 0.003(3) 0.003(2)
C4 0.029(4) 0.017(3) 0.023(4) -0.005(3) 0.009(3) -0.009(3)
C9 0.019(3) 0.020(3) 0.018(3) -0.003(3) 0.002(3) -0.001(3)
C7 0.025(4) 0.017(3) 0.033(4) 0.001(3) 0.004(3) 0.005(3)
C1 0.017(3) 0.028(3) 0.018(4) -0.010(3) -0.004(3) -0.002(3)
C8 0.016(3) 0.021(3) 0.026(4) -0.006(3) -0.004(3) 0.000(2)
C2 0.019(3) 0.027(3) 0.011(3) -0.003(3) -0.003(3) -0.005(3)
C3 0.017(3) 0.016(3) 0.013(3) -0.002(2) 0.001(3) 0.001(2)
C6 0.022(4) 0.021(3) 0.025(4) 0.002(3) 0.003(3) -0.005(3)
C13 0.038(5) 0.058(5) 0.026(4) 0.017(4) 0.021(4) 0.019(4)

loop_
_atom_type_symbol
_atom_type_description
_atom_type_scat_dispersion_real
_atom_type_scat_dispersion_imag
_atom_type_scat_source
C C 0.0033 0.0016 'International Tables Vol C Tables 4.2.6.8 and 6.1.1.4'
H H 0.0000 0.0000 'International Tables Vol C Tables 4.2.6.8 and 6.1.1.4'
Br Br -0.2901 2.4595 'International Tables Vol C Tables 4.2.6.8 and 6.1.1.4'
Mn Mn 0.3368 0.7283 'International Tables Vol C Tables 4.2.6.8 and 6.1.1.4'
N N 0.0061 0.0033 'International Tables Vol C Tables 4.2.6.8 and 6.1.1.4'

loop_
_geom_angle_atom_site_label_1
_geom_angle_atom_site_label_2
_geom_angle_atom_site_label_3
_geom_angle
_geom_angle_site_symmetry_1
_geom_angle_site_symmetry_3
_geom_angle_publ_flag
Br4 Mn1 Br2 103.76(4) . . ?
Br4 Mn1 Br3 111.60(4) . . ?
Br4 Mn1 Br1 108.91(4) . . ?
Br3 Mn1 Br2 112.66(4) . . ?
Br3 Mn1 Br1 109.70(4) . . ?
Br1 Mn1 Br2 110.04(4) . . ?
C5 N1 C1 111.6(5) . . ?
C5 N1 H1A 110(6) . . ?
C5 N1 H1B 116(5) . . ?
C1 N1 H1A 110(5) . . ?
C1 N1 H1B 105(5) . . ?
H1A N1 H1B 105(8) . . ?
C12 N3 H3A 112(5) . . ?
C12 N3 H3B 106(7) . . ?
C8 N3 C12 111.4(5) . . ?
C8 N3 H3A 105(5) . . ?
C8 N3 H3B 113(7) . . ?
H3A N3 H3B 109(8) . . ?
C14 N4 C10 113.1(5) . . ?
C14 N4 H4 99(4) . . ?
C10 N4 H4 110(5) . . ?
C13 N4 C14 109.6(5) . . ?
C13 N4 C10 115.2(5) . . ?
C13 N4 H4 109(5) . . ?
C7 N2 H2 106.2 . . ?
C7 N2 C3 115.3(5) . . ?
C7 N2 C6 109.9(5) . . ?
C3 N2 H2 106.2 . . ?
C6 N2 H2 106.2 . . ?
C6 N2 C3 112.3(5) . . ?
N1 C5 H5A 109.6 . . ?
N1 C5 H5B 109.6 . . ?
H5A C5 H5B 108.1 . . ?
C4 C5 N1 110.5(6) . . ?
C4 C5 H5A 109.6 . . ?
C4 C5 H5B 109.6 . . ?
N3 C12 H12A 110.0 . . ?
N3 C12 H12B 110.0 . . ?
N3 C12 C11 108.3(5) . . ?
H12A C12 H12B 108.4 . . ?
C11 C12 H12A 110.0 . . ?
C11 C12 H12B 110.0 . . ?
N4 C14 H14A 109.5 . . ?
N4 C14 H14B 109.5 . . ?
N4 C14 H14C 109.5 . . ?
H14A C14 H14B 109.5 . . ?
H14A C14 H14C 109.5 . . ?
H14B C14 H14C 109.5 . . ?
C12 C11 H11A 109.7 . . ?
C12 C11 H11B 109.7 . . ?
H11A C11 H11B 108.2 . . ?
C10 C11 C12 109.6(5) . . ?
C10 C11 H11A 109.7 . . ?
C10 C11 H11B 109.7 . . ?
N4 C10 C11 110.2(5) . . ?
N4 C10 H10 107.4 . . ?
N4 C10 C9 112.0(5) . . ?
C11 C10 H10 107.4 . . ?
C11 C10 C9 112.4(5) . . ?
C9 C10 H10 107.4 . . ?
C5 C4 H4A 109.6 . . ?
C5 C4 H4B 109.6 . . ?
C5 C4 C3 110.5(5) . . ?
H4A C4 H4B 108.1 . . ?
C3 C4 H4A 109.6 . . ?
C3 C4 H4B 109.6 . . ?
C10 C9 H9A 109.6 . . ?
C10 C9 H9B 109.6 . . ?
C10 C9 C8 110.4(5) . . ?
H9A C9 H9B 108.1 . . ?
C8 C9 H9A 109.6 . . ?
C8 C9 H9B 109.6 . . ?
N2 C7 H7A 109.5 . . ?
N2 C7 H7B 109.5 . . ?
N2 C7 H7C 109.5 . . ?
H7A C7 H7B 109.5 . . ?
H7A C7 H7C 109.5 . . ?
H7B C7 H7C 109.5 . . ?
N1 C1 H1C 109.5 . . ?
N1 C1 H1D 109.5 . . ?
N1 C1 C2 110.7(5) . . ?
H1C C1 H1D 108.1 . . ?
C2 C1 H1C 109.5 . . ?
C2 C1 H1D 109.5 . . ?
N3 C8 C9 110.3(5) . . ?
N3 C8 H8A 109.6 . . ?
N3 C8 H8B 109.6 . . ?
C9 C8 H8A 109.6 . . ?
C9 C8 H8B 109.6 . . ?
H8A C8 H8B 108.1 . . ?
C1 C2 H2A 110.0 . . ?
C1 C2 H2B 110.0 . . ?
C1 C2 C3 108.5(5) . . ?
H2A C2 H2B 108.4 . . ?
C3 C2 H2A 110.0 . . ?
C3 C2 H2B 110.0 . . ?
N2 C3 C4 111.1(5) . . ?
N2 C3 C2 112.9(5) . . ?
N2 C3 H3 107.3 . . ?
C4 C3 C2 110.6(5) . . ?
C4 C3 H3 107.3 . . ?
C2 C3 H3 107.3 . . ?
N2 C6 H6A 109.5 . . ?
N2 C6 H6B 109.5 . . ?
N2 C6 H6C 109.5 . . ?
H6A C6 H6B 109.5 . . ?
H6A C6 H6C 109.5 . . ?
H6B C6 H6C 109.5 . . ?
N4 C13 H13A 109.5 . . ?
N4 C13 H13B 109.5 . . ?
N4 C13 H13C 109.5 . . ?
H13A C13 H13B 109.5 . . ?
H13A C13 H13C 109.5 . . ?
H13B C13 H13C 109.5 . . ?

loop_
_geom_bond_atom_site_label_1
_geom_bond_atom_site_label_2
_geom_bond_distance
_geom_bond_site_symmetry_2
_geom_bond_publ_flag
Br2 Mn1 2.5281(11) . ?
Br4 Mn1 2.4955(12) . ?
Br3 Mn1 2.4986(11) . ?
Br1 Mn1 2.5182(10) . ?
N1 C5 1.502(8) . ?
N1 C1 1.503(8) . ?
N1 H1A 0.853(14) . ?
N1 H1B 0.854(14) . ?
N3 C12 1.502(7) . ?
N3 C8 1.499(8) . ?
N3 H3A 0.857(14) . ?
N3 H3B 0.852(14) . ?
N4 C14 1.498(8) . ?
N4 C10 1.517(8) . ?
N4 C13 1.482(8) . ?
N4 H4 0.855(14) . ?
N2 H2 1.0000 . ?
N2 C7 1.495(8) . ?
N2 C3 1.516(8) . ?
N2 C6 1.498(7) . ?
C5 H5A 0.9900 . ?
C5 H5B 0.9900 . ?
C5 C4 1.500(9) . ?
C12 H12A 0.9900 . ?
C12 H12B 0.9900 . ?
C12 C11 1.529(8) . ?
C14 H14A 0.9800 . ?
C14 H14B 0.9800 . ?
C14 H14C 0.9800 . ?
C11 H11A 0.9900 . ?
C11 H11B 0.9900 . ?
C11 C10 1.521(8) . ?
C10 H10 1.0000 . ?
C10 C9 1.524(8) . ?
C4 H4A 0.9900 . ?
C4 H4B 0.9900 . ?
C4 C3 1.525(8) . ?
C9 H9A 0.9900 . ?
C9 H9B 0.9900 . ?
C9 C8 1.526(9) . ?
C7 H7A 0.9800 . ?
C7 H7B 0.9800 . ?
C7 H7C 0.9800 . ?
C1 H1C 0.9900 . ?
C1 H1D 0.9900 . ?
C1 C2 1.519(9) . ?
C8 H8A 0.9900 . ?
C8 H8B 0.9900 . ?
C2 H2A 0.9900 . ?
C2 H2B 0.9900 . ?
C2 C3 1.534(8) . ?
C3 H3 1.0000 . ?
C6 H6A 0.9800 . ?
C6 H6B 0.9800 . ?
C6 H6C 0.9800 . ?
C13 H13A 0.9800 . ?
C13 H13B 0.9800 . ?
C13 H13C 0.9800 . ?

loop_
_geom_hbond_atom_site_label_D
_geom_hbond_atom_site_label_H
_geom_hbond_atom_site_label_A
_geom_hbond_distance_DH
_geom_hbond_distance_HA
_geom_hbond_distance_DA
_geom_hbond_angle_DHA
_geom_hbond_site_symmetry_A
_geom_hbond_publ_flag
N2 H2 Br5 1.00 2.25 3.247(5) 173.6 . yes
N3 H3A Br5 0.857(14) 2.56(2) 3.393(6) 165(6) 4_456 yes
N4 H4 Br6 0.855(14) 2.40(2) 3.225(5) 163(6) . yes
N1 H1A Br6 0.853(14) 2.48(3) 3.296(6) 160(7) 3_745 yes
N1 H1B Br6 0.854(14) 2.47(2) 3.309(6) 167(7) 2_664 yes
N3 H3B Br5 0.852(14) 2.41(2) 3.254(6) 169(9) . yes

loop_
_geom_torsion_atom_site_label_1
_geom_torsion_atom_site_label_2
_geom_torsion_atom_site_label_3
_geom_torsion_atom_site_label_4
_geom_torsion
_geom_torsion_site_symmetry_1
_geom_torsion_site_symmetry_2
_geom_torsion_site_symmetry_3
_geom_torsion_site_symmetry_4
_geom_torsion_publ_flag
N1 C5 C4 C3 56.6(7) . . . . ?
N1 C1 C2 C3 -57.9(7) . . . . ?
N3 C12 C11 C10 -59.2(7) . . . . ?
N4 C10 C9 C8 -177.9(5) . . . . ?
C5 N1 C1 C2 58.4(7) . . . . ?
C5 C4 C3 N2 175.8(5) . . . . ?
C5 C4 C3 C2 -58.1(7) . . . . ?
C12 N3 C8 C9 -60.1(7) . . . . ?
C12 C11 C10 N4 -178.2(5) . . . . ?
C12 C11 C10 C9 56.2(7) . . . . ?
C14 N4 C10 C11 175.3(5) . . . . ?
C14 N4 C10 C9 -58.9(7) . . . . ?
C11 C10 C9 C8 -53.3(7) . . . . ?
C10 C9 C8 N3 54.0(7) . . . . ?
C7 N2 C3 C4 61.4(7) . . . . ?
C7 N2 C3 C2 -63.5(6) . . . . ?
C1 N1 C5 C4 -57.1(7) . . . . ?
C1 C2 C3 N2 -176.9(5) . . . . ?
C1 C2 C3 C4 58.0(7) . . . . ?
C8 N3 C12 C11 62.3(7) . . . . ?
C6 N2 C3 C4 -171.7(5) . . . . ?
C6 N2 C3 C2 63.4(7) . . . . ?
C13 N4 C10 C11 -57.6(7) . . . . ?
C13 N4 C10 C9 68.2(7) . . . . ?

loop_
_twin_individual_id
_twin_individual_mass_fraction_refined
1 0.951(14)
2 0.049(14)
